data_4036345
loop_
_publ_author_name
'Nogami, Emiko'
'Yamazaki, Takashi'
'Kubota, Toshio'
'Yajima, Tomoko'

_publ_section_title
;
 Stereochemical Investigation of the Products of the Photoinduced
 Perfluoroalkylation-Dimerization of Anthracene.
;
_journal_issue 18
_journal_name_full 'The Journal of organic chemistry'
_journal_page_first 9208
_journal_page_last 9213
_journal_paper_doi 10.1021/acs.joc.5b01655
_journal_volume 80
_journal_year 2015
_chemical_absolute_configuration unk
_chemical_formula_moiety 'C30 H20 F6'
_chemical_formula_sum 'C30 H20 F6'
_chemical_formula_weight 494.47
_space_group_crystal_system orthorhombic
_space_group_IT_number 19
_space_group_name_Hall 'P 2ac 2ab'
_space_group_name_H-M_alt 'P 21 21 21'
_symmetry_Int_Tables_number 19
_atom_sites_solution_primary direct
_audit_creation_date 2014-10-11
_audit_creation_method
;
Olex2 1.2
(compiled 2014.09.19 svn.r3010 for OlexSys, GUI svn.r4874)
;
_cell_angle_alpha 90
_cell_angle_beta 90
_cell_angle_gamma 90
_cell_formula_units_Z 8
_cell_length_a 8.9617
_cell_length_b 18.2627
_cell_length_c 27.926
_cell_measurement_reflns_used 9203
_cell_measurement_temperature 93.15
_cell_measurement_theta_max 28.2399
_cell_measurement_theta_min 2.3466
_cell_volume 4570.504
_computing_cell_refinement 'SAINT V7.68A (Bruker AXS, 2009)'
_computing_data_collection 'Bruker SMART APEXII ULTRA'
_computing_data_reduction 'SAINT V7.68A (Bruker AXS, 2009)'
_computing_molecular_graphics 'Olex2 (Dolomanov et al., 2009)'
_computing_publication_material 'Olex2 (Dolomanov et al., 2009)'
_computing_structure_refinement 'olex2.refine (Bourhis et al., 2013)'
_computing_structure_solution 'ShelXS (Sheldrick, 2008)'
_diffrn_ambient_temperature 93.15
_diffrn_measured_fraction_theta_full 0.9998
_diffrn_measured_fraction_theta_max 0.9113
_diffrn_measurement_device_type 'Bruker APEXII CCD area detector'
_diffrn_measurement_method 'omega scans'
_diffrn_radiation_type 'Mo K\a'
_diffrn_radiation_wavelength 0.71073
_diffrn_reflns_av_R_equivalents 0.0370
_diffrn_reflns_av_unetI/netI 0.0499
_diffrn_reflns_limit_h_max 12
_diffrn_reflns_limit_h_min -12
_diffrn_reflns_limit_k_max 26
_diffrn_reflns_limit_k_min -22
_diffrn_reflns_limit_l_max 40
_diffrn_reflns_limit_l_min -36
_diffrn_reflns_number 35817
_diffrn_reflns_point_group_measured_fraction_full 0.9998
_diffrn_reflns_point_group_measured_fraction_max 0.9113
_diffrn_reflns_theta_full 26.0000
_diffrn_reflns_theta_max 31.20
_diffrn_reflns_theta_min 1.33
_exptl_absorpt_coefficient_mu 0.117
_exptl_absorpt_correction_T_max 0.99
_exptl_absorpt_correction_T_min 0.96
_exptl_absorpt_correction_type multi-scan
_exptl_absorpt_process_details 'SADABS V2008/1 (Bruker AXS)'
_exptl_crystal_colour 'clear light yellow'
_exptl_crystal_colour_lustre clear
_exptl_crystal_colour_modifier light
_exptl_crystal_colour_primary yellow
_exptl_crystal_density_diffrn 1.4371
_exptl_crystal_description plate
_exptl_crystal_F_000 2033.4601
_exptl_crystal_size_max 0.1
_exptl_crystal_size_mid 0.1
_exptl_crystal_size_min 0.05
_refine_diff_density_max 0.3871
_refine_diff_density_min -0.2764
_refine_diff_density_rms 0.0623
_refine_ls_abs_structure_details 'Flack, H. D. (1983). Acta Cryst. A39, 876-881.'
_refine_ls_abs_structure_Flack -0.2(3)
_refine_ls_d_res_high 0.6860
_refine_ls_d_res_low 15.2845
_refine_ls_goodness_of_fit_ref 0.8334
_refine_ls_hydrogen_treatment mixed
_refine_ls_matrix_type full
_refine_ls_number_constraints 80
_refine_ls_number_parameters 648
_refine_ls_number_reflns 13526
_refine_ls_number_restraints 0
_refine_ls_restrained_S_all 0.8334
_refine_ls_R_factor_all 0.0530
_refine_ls_R_factor_gt 0.0410
_refine_ls_shift/su_max 0.0000
_refine_ls_shift/su_mean 0.0000
_refine_ls_structure_factor_coef Fsqd
_refine_ls_weighting_details 'w=1/[\s^2^(Fo^2^)+(0.1P)^2^] where P=(Fo^2^+2Fc^2^)/3'
_refine_ls_weighting_scheme calc
_refine_ls_wR_factor_gt 0.1126
_refine_ls_wR_factor_ref 0.1240
_reflns_Friedel_coverage 0.880
_reflns_limit_h_max 12
_reflns_limit_h_min -12
_reflns_limit_k_max 26
_reflns_limit_k_min -26
_reflns_limit_l_max 40
_reflns_limit_l_min -40
_reflns_number_gt 11413
_reflns_number_total 13526
_reflns_threshold_expression I>=2u(I)
_cod_data_source_file jo5b01655_si_003.cif
_cod_data_source_block transtransCF3_1
_cod_original_cell_volume 4570.504282
_cod_database_code 4036345
_shelxl_version_number 2013-4
_olex2_refinement_description
;
1. Fixed Uiso
 At 1.2 times of:
  All C(H) groups
2.a Ternary CH refined with riding coordinates:
 C23(H23), C20(H20), C28(H28), C7(H7), C38(H38), C55(H55), C51(H51), C37(H37)
2.b Aromatic/amide H refined with riding coordinates:
 C17(H17), C18(H18), C19(H19), C14(H14), C27(H27), C26(H26), C25(H25),
 C24(H24), C10(H10), C11(H11), C12(H12), C13(H13), C2(H2), C1(H1), C4(H4),
 C5(H5), C41(H41), C42(H42), C43(H43), C44(H44), C31(H31), C32(H32), C33(H33),
 C35(H35), C47(H47), C46(H46), C45(H45), C48(H48), C59(H59), C58(H58), C57(H57),
  C56(H56)
;
_olex2_submission_special_instructions 'No special instructions were received'

loop_
_space_group_symop_id
_space_group_symop_operation_xyz
1 x,y,z
2 x+1/2,-y+1/2,-z
3 -x,y+1/2,-z+1/2
4 -x+1/2,-y,z+1/2

loop_
_atom_site_label
_atom_site_type_symbol
_atom_site_fract_x
_atom_site_fract_y
_atom_site_fract_z
_atom_site_U_iso_or_equiv
_atom_site_adp_type
_atom_site_occupancy
_atom_site_refinement_flags_posn
F11 F 0.29501(14) 0.63914(6) 0.07701(4) 0.0278(2) Uani 1.000000 .
F10 F 0.39801(12) 0.72247(5) 0.03359(4) 0.0253(2) Uani 1.000000 .
F12 F 0.18588(12) 0.67723(6) 0.01299(5) 0.0282(2) Uani 1.000000 .
C23 C 0.39839(18) 0.60119(8) 0.00268(6) 0.0146(3) Uani 1.000000 .
F9 F 0.39419(14) 0.25930(7) 0.12911(5) 0.0388(3) Uani 1.000000 .
C20 C 0.45512(17) 0.48429(8) 0.07207(5) 0.0134(3) Uani 1.000000 .
C5 C 0.56748(19) 0.48104(10) 0.17238(6) 0.0197(3) Uani 1.000000 .
C8 C 0.60158(18) 0.36273(8) 0.06262(6) 0.0173(3) Uani 1.000000 .
C24 C 0.73107(18) 0.52139(9) 0.06888(6) 0.0152(3) Uani 1.000000 .
C13 C 0.62109(19) 0.37640(9) 0.01372(6) 0.0184(3) Uani 1.000000 .
C11 C 0.7918(2) 0.27512(10) 0.00677(7) 0.0252(4) Uani 1.000000 .
C28 C 0.6565(2) 0.28591(9) 0.13546(7) 0.0237(4) Uani 1.000000 .
C25 C 0.84634(18) 0.56479(9) 0.05178(6) 0.0173(3) Uani 1.000000 .
C16 C 0.30557(17) 0.53207(8) 0.00158(5) 0.0140(3) Uani 1.000000 .
C21 C 0.58336(17) 0.53199(8) 0.05398(5) 0.0130(3) Uani 1.000000 .
C6 C 0.57302(18) 0.41730(9) 0.14483(6) 0.0171(3) Uani 1.000000 .
C30 C 0.31932(19) 0.65945(9) 0.03186(6) 0.0189(3) Uani 1.000000 .
C22 C 0.55525(17) 0.58824(8) 0.02114(5) 0.0137(3) Uani 1.000000 .
C15 C 0.33291(17) 0.47534(8) 0.03417(6) 0.0146(3) Uani 1.000000 .
C3 C 0.6397(2) 0.35497(9) 0.16511(6) 0.0208(3) Uani 1.000000 .
C12 C 0.7162(2) 0.33322(9) -0.01387(6) 0.0219(3) Uani 1.000000 .
C7 C 0.50461(18) 0.41091(8) 0.09472(6) 0.0153(3) Uani 1.000000 .
C9 C 0.6756(2) 0.30286(9) 0.08265(6) 0.0199(3) Uani 1.000000 .
C2 C 0.6962(2) 0.35712(12) 0.21140(7) 0.0272(4) Uani 1.000000 .
C14 C 0.24046(19) 0.41369(9) 0.03182(7) 0.0213(3) Uani 1.000000 .
F7 F 0.5134(2) 0.21300(8) 0.18876(5) 0.0526(4) Uani 1.000000 .
C18 C 0.1005(2) 0.46479(10) -0.03348(7) 0.0242(4) Uani 1.000000 .
C10 C 0.7710(2) 0.25977(9) 0.05488(7) 0.0253(4) Uani 1.000000 .
C26 C 0.81703(19) 0.62064(9) 0.01951(6) 0.0188(3) Uani 1.000000 .
F8 F 0.54777(17) 0.17074(6) 0.11808(6) 0.0448(4) Uani 1.000000 .
C17 C 0.19073(19) 0.52621(9) -0.03182(6) 0.0193(3) Uani 1.000000 .
C1 C 0.6892(2) 0.42054(12) 0.23843(6) 0.0290(4) Uani 1.000000 .
C27 C 0.67179(18) 0.63196(8) 0.00433(6) 0.0172(3) Uani 1.000000 .
C4 C 0.6255(2) 0.48304(11) 0.21855(6) 0.0250(4) Uani 1.000000 .
C19 C 0.1262(2) 0.40863(10) -0.00132(7) 0.0256(4) Uani 1.000000 .
C29 C 0.5282(3) 0.23263(11) 0.14329(8) 0.0337(5) Uani 1.000000 .
F6 F 0.36150(13) 0.74531(6) 0.15198(5) 0.0303(3) Uani 1.000000 .
F1 F 0.70405(12) 1.11721(6) 0.28290(4) 0.0300(3) Uani 1.000000 .
F4 F 0.53016(14) 0.76592(6) 0.20529(4) 0.0302(3) Uani 1.000000 .
F3 F 0.86134(15) 1.13660(6) 0.34007(4) 0.0312(3) Uani 1.000000 .
F2 F 0.86921(14) 1.20269(6) 0.27633(4) 0.0302(3) Uani 1.000000 .
C39 C 0.55464(17) 0.93774(8) 0.16316(5) 0.0137(3) Uani 1.000000 .
F5 F 0.56946(13) 0.68684(6) 0.14951(5) 0.0303(3) Uani 1.000000 .
C38 C 0.68715(17) 0.91615(8) 0.19438(5) 0.0136(3) Uani 1.000000 .
C40 C 0.49500(18) 0.88480(9) 0.13220(6) 0.0149(3) Uani 1.000000 .
C55 C 0.95726(18) 1.08043(9) 0.27062(6) 0.0173(3) Uani 1.000000 .
C51 C 0.75874(18) 0.97947(9) 0.22273(6) 0.0153(3) Uani 1.000000 .
C57 C 1.0181(2) 1.13650(9) 0.14113(6) 0.0214(3) Uani 1.000000 .
C43 C 0.35416(19) 1.01969(10) 0.13987(6) 0.0211(3) Uani 1.000000 .
C59 C 0.84462(19) 1.03587(9) 0.14337(6) 0.0172(3) Uani 1.000000 .
C50 C 0.84108(19) 0.95472(9) 0.26798(6) 0.0170(3) Uani 1.000000 .
C41 C 0.36647(19) 0.89952(10) 0.10612(6) 0.0207(3) Uani 1.000000 .
C54 C 0.85186(18) 1.03272(8) 0.19320(6) 0.0147(3) Uani 1.000000 .
C37 C 0.57373(18) 0.81161(9) 0.12603(6) 0.0164(3) Uani 1.000000 .
C34 C 0.79581(17) 0.86754(8) 0.16686(6) 0.0149(3) Uani 1.000000 .
C36 C 0.73976(18) 0.81769(9) 0.13351(6) 0.0164(3) Uani 1.000000 .
C49 C 0.93472(18) 1.00474(9) 0.29130(6) 0.0177(3) Uani 1.000000 .
C61 C 0.5092(2) 0.75285(9) 0.15850(7) 0.0214(3) Uani 1.000000 .
C48 C 1.0061(2) 0.98580(10) 0.33373(6) 0.0216(3) Uani 1.000000 .
C56 C 1.02875(19) 1.13333(9) 0.19058(6) 0.0206(3) Uani 1.000000 .
C44 C 0.48395(18) 1.00565(9) 0.16539(6) 0.0168(3) Uani 1.000000 .
C53 C 0.94638(18) 1.08212(9) 0.21655(6) 0.0165(3) Uani 1.000000 .
C31 C 0.8361(2) 0.77290(9) 0.10747(6) 0.0212(3) Uani 1.000000 .
C32 C 0.9885(2) 0.77602(10) 0.11517(7) 0.0249(4) Uani 1.000000 .
C33 C 1.0446(2) 0.82433(10) 0.14882(7) 0.0241(4) Uani 1.000000 .
C42 C 0.29420(19) 0.96645(10) 0.11024(6) 0.0211(3) Uani 1.000000 .
C60 C 0.8477(2) 1.13459(9) 0.29243(6) 0.0219(3) Uani 1.000000 .
C45 C 0.9841(2) 0.91802(11) 0.35436(6) 0.0257(4) Uani 1.000000 .
C58 C 0.92579(19) 1.08715(9) 0.11746(6) 0.0185(3) Uani 1.000000 .
C35 C 0.95030(18) 0.87010(9) 0.17418(6) 0.0187(3) Uani 1.000000 .
C47 C 0.8210(2) 0.88573(10) 0.28896(7) 0.0251(4) Uani 1.000000 .
C46 C 0.8916(2) 0.86788(11) 0.33183(7) 0.0274(4) Uani 1.000000 .
H17 H 0.17443(19) 0.56421(9) -0.05336(6) 0.0232(4) Uiso 1.000000 R
H18 H 0.0240(2) 0.46135(10) -0.05584(7) 0.0290(4) Uiso 1.000000 R
H19 H 0.0661(2) 0.36711(10) -0.00198(7) 0.0307(4) Uiso 1.000000 R
H14 H 0.25621(19) 0.37521(9) 0.05304(7) 0.0255(4) Uiso 1.000000 R
H27 H 0.65157(18) 0.66925(8) -0.01740(6) 0.0206(4) Uiso 1.000000 R
H26 H 0.89395(19) 0.65013(9) 0.00821(6) 0.0226(4) Uiso 1.000000 R
H25 H 0.94362(18) 0.55640(9) 0.06200(6) 0.0208(4) Uiso 1.000000 R
H24 H 0.75231(18) 0.48440(9) 0.09073(6) 0.0183(3) Uiso 1.000000 R
H10 H 0.8209(2) 0.22050(9) 0.06879(7) 0.0303(4) Uiso 1.000000 R
H11 H 0.8561(2) 0.24660(10) -0.01154(7) 0.0303(4) Uiso 1.000000 R
H12 H 0.7289(2) 0.34346(9) -0.04623(6) 0.0263(4) Uiso 1.000000 R
H13 H 0.56981(19) 0.41489(9) -0.00059(6) 0.0221(4) Uiso 1.000000 R
H2 H 0.7394(2) 0.31531(12) 0.22441(7) 0.0326(5) Uiso 1.000000 R
H1 H 0.7266(2) 0.42138(12) 0.26949(6) 0.0347(5) Uiso 1.000000 R
H4 H 0.6218(2) 0.52622(11) 0.23616(6) 0.0300(4) Uiso 1.000000 R
H5 H 0.52411(19) 0.52298(10) 0.15961(6) 0.0237(4) Uiso 1.000000 R
H41 H 0.32831(19) 0.86404(10) 0.08561(6) 0.0248(4) Uiso 1.000000 R
H42 H 0.20669(19) 0.97544(10) 0.09333(6) 0.0253(4) Uiso 1.000000 R
H43 H 0.30734(19) 1.06494(10) 0.14267(6) 0.0254(4) Uiso 1.000000 R
H44 H 0.52468(18) 1.04238(9) 0.18439(6) 0.0201(4) Uiso 1.000000 R
H31 H 0.7977(2) 0.74074(9) 0.08478(6) 0.0254(4) Uiso 1.000000 R
H32 H 1.0527(2) 0.74592(10) 0.09790(7) 0.0298(5) Uiso 1.000000 R
H33 H 1.1468(2) 0.82608(10) 0.15445(7) 0.0289(4) Uiso 1.000000 R
H35 H 0.98988(18) 0.90285(9) 0.19630(6) 0.0225(4) Uiso 1.000000 R
H47 H 0.7598(2) 0.85145(10) 0.27408(7) 0.0301(4) Uiso 1.000000 R
H46 H 0.8765(2) 0.82199(11) 0.34545(7) 0.0328(5) Uiso 1.000000 R
H45 H 1.0308(2) 0.90609(11) 0.38305(6) 0.0308(4) Uiso 1.000000 R
H48 H 1.0696(2) 1.01928(10) 0.34840(6) 0.0259(4) Uiso 1.000000 R
H59 H 0.78402(19) 1.00286(9) 0.12709(6) 0.0207(4) Uiso 1.000000 R
H58 H 0.91837(19) 1.08849(9) 0.08426(6) 0.0222(4) Uiso 1.000000 R
H57 H 1.0721(2) 1.17120(9) 0.12397(6) 0.0257(4) Uiso 1.000000 R
H56 H 1.09143(19) 1.16567(9) 0.20662(6) 0.0248(4) Uiso 1.000000 R
H23 H 0.40651(18) 0.61927(8) -0.03026(6) 0.0175(3) Uiso 1.000000 R
H20 H 0.40896(17) 0.51215(8) 0.09815(5) 0.0161(3) Uiso 1.000000 R
H28 H 0.7478(2) 0.26143(9) 0.14618(7) 0.0284(4) Uiso 1.000000 R
H7 H 0.41214(18) 0.38313(8) 0.09927(6) 0.0183(3) Uiso 1.000000 R
H38 H 0.64461(17) 0.88399(8) 0.21893(5) 0.0163(3) Uiso 1.000000 R
H55 H 1.05803(18) 1.09645(9) 0.27934(6) 0.0208(4) Uiso 1.000000 R
H51 H 0.67438(18) 1.00856(9) 0.23442(6) 0.0183(3) Uiso 1.000000 R
H37 H 0.55760(18) 0.79575(9) 0.09290(6) 0.0196(4) Uiso 1.000000 R

loop_
_atom_site_aniso_label
_atom_site_aniso_U_11
_atom_site_aniso_U_22
_atom_site_aniso_U_33
_atom_site_aniso_U_12
_atom_site_aniso_U_13
_atom_site_aniso_U_23
F11 0.0393(6) 0.0245(5) 0.0196(5) 0.0064(5) 0.0096(5) -0.0027(4)
F10 0.0257(5) 0.0134(4) 0.0369(6) 0.0015(4) -0.0031(5) -0.0028(4)
F12 0.0189(5) 0.0215(5) 0.0441(7) 0.0091(4) -0.0050(5) -0.0049(5)
C23 0.0173(7) 0.0145(6) 0.0120(6) 0.0033(5) 0.0002(5) 0.0018(5)
F9 0.0292(6) 0.0264(6) 0.0607(9) -0.0051(5) 0.0053(6) 0.0102(6)
C20 0.0151(7) 0.0122(6) 0.0131(6) -0.0000(5) -0.0029(5) 0.0020(5)
C5 0.0195(8) 0.0228(8) 0.0169(7) 0.0033(6) 0.0016(6) 0.0038(6)
C8 0.0163(7) 0.0136(7) 0.0220(8) -0.0013(6) -0.0030(6) 0.0007(6)
C24 0.0167(7) 0.0141(7) 0.0149(7) 0.0000(6) -0.0033(6) 0.0016(5)
C13 0.0212(8) 0.0150(7) 0.0191(8) 0.0002(6) -0.0043(6) -0.0021(6)
C11 0.0261(9) 0.0178(7) 0.0317(10) 0.0041(7) 0.0012(7) -0.0073(7)
C28 0.0254(9) 0.0186(7) 0.0270(9) 0.0049(7) 0.0005(7) 0.0086(7)
C25 0.0149(7) 0.0189(7) 0.0183(7) 0.0006(6) -0.0017(6) -0.0004(6)
C16 0.0151(7) 0.0137(6) 0.0133(6) 0.0040(5) 0.0004(5) -0.0016(5)
C21 0.0158(7) 0.0113(6) 0.0117(6) -0.0004(5) -0.0004(5) -0.0006(5)
C6 0.0161(7) 0.0197(7) 0.0156(7) -0.0007(6) -0.0001(6) 0.0059(6)
C30 0.0203(8) 0.0151(7) 0.0213(8) 0.0032(6) -0.0013(6) 0.0008(6)
C22 0.0155(7) 0.0138(6) 0.0117(6) 0.0009(6) -0.0001(5) -0.0011(5)
C15 0.0126(7) 0.0157(7) 0.0154(7) 0.0020(5) -0.0010(5) -0.0008(6)
C3 0.0208(8) 0.0220(8) 0.0197(8) 0.0020(6) 0.0016(7) 0.0076(6)
C12 0.0258(9) 0.0199(8) 0.0201(8) -0.0009(7) -0.0018(7) -0.0033(6)
C7 0.0146(7) 0.0133(7) 0.0178(7) 0.0002(6) -0.0010(6) 0.0026(6)
C9 0.0202(8) 0.0149(7) 0.0247(8) -0.0002(6) 0.0004(6) 0.0021(6)
C2 0.0234(9) 0.0375(10) 0.0207(8) 0.0077(8) -0.0002(7) 0.0144(7)
C14 0.0195(8) 0.0161(7) 0.0282(9) -0.0019(6) -0.0042(7) 0.0014(7)
F7 0.0730(10) 0.0407(7) 0.0442(8) -0.0124(8) 0.0118(8) 0.0226(6)
C18 0.0180(8) 0.0290(9) 0.0255(9) 0.0036(7) -0.0081(7) -0.0070(7)
C10 0.0260(9) 0.0122(7) 0.0376(10) 0.0045(6) -0.0006(8) -0.0006(7)
C26 0.0177(8) 0.0191(7) 0.0195(8) -0.0027(6) 0.0025(6) 0.0024(6)
F8 0.0524(8) 0.0163(5) 0.0656(9) -0.0033(5) 0.0112(7) 0.0049(6)
C17 0.0205(8) 0.0219(8) 0.0156(7) 0.0060(6) -0.0032(6) -0.0022(6)
C1 0.0235(9) 0.0484(12) 0.0150(8) 0.0064(8) -0.0013(7) 0.0068(8)
C27 0.0191(8) 0.0147(7) 0.0178(7) 0.0014(6) 0.0014(6) 0.0036(6)
C4 0.0232(8) 0.0343(9) 0.0175(8) 0.0007(7) 0.0018(7) 0.0003(7)
C19 0.0203(8) 0.0209(8) 0.0356(10) -0.0026(6) -0.0064(7) -0.0053(7)
C29 0.0401(12) 0.0214(9) 0.0395(11) 0.0017(8) 0.0052(9) 0.0132(8)
F6 0.0191(5) 0.0232(5) 0.0484(7) -0.0068(4) 0.0021(5) 0.0030(5)
F1 0.0221(5) 0.0309(6) 0.0372(6) 0.0032(5) 0.0024(5) -0.0128(5)
F4 0.0420(7) 0.0254(5) 0.0232(5) -0.0108(5) 0.0030(5) 0.0036(4)
F3 0.0425(7) 0.0324(6) 0.0186(5) 0.0027(5) 0.0030(5) -0.0089(4)
F2 0.0422(7) 0.0187(5) 0.0296(6) 0.0017(5) 0.0037(5) -0.0056(4)
C39 0.0114(6) 0.0171(7) 0.0126(6) 0.0002(5) 0.0017(5) 0.0011(5)
F5 0.0305(6) 0.0150(5) 0.0454(7) -0.0005(4) 0.0044(5) -0.0000(5)
C38 0.0142(7) 0.0133(6) 0.0133(6) 0.0005(5) -0.0008(5) -0.0006(5)
C40 0.0139(7) 0.0171(7) 0.0136(7) -0.0024(6) 0.0013(5) 0.0009(5)
C55 0.0159(7) 0.0184(7) 0.0177(7) -0.0015(6) -0.0016(6) -0.0039(6)
C51 0.0161(7) 0.0163(7) 0.0134(7) -0.0016(6) -0.0012(5) -0.0004(6)
C57 0.0224(8) 0.0179(7) 0.0240(8) -0.0006(6) 0.0056(7) 0.0028(6)
C43 0.0164(7) 0.0234(8) 0.0236(8) 0.0025(6) 0.0025(6) 0.0072(6)
C59 0.0183(7) 0.0159(7) 0.0174(7) 0.0003(6) -0.0012(6) -0.0010(6)
C50 0.0166(7) 0.0209(7) 0.0137(7) -0.0011(6) -0.0006(6) -0.0001(6)
C41 0.0167(7) 0.0270(8) 0.0182(8) -0.0058(6) -0.0028(6) 0.0031(6)
C54 0.0156(7) 0.0129(6) 0.0157(7) 0.0010(5) 0.0008(6) 0.0000(5)
C37 0.0177(7) 0.0160(7) 0.0154(7) -0.0041(6) 0.0001(6) -0.0025(6)
C34 0.0147(7) 0.0144(6) 0.0157(7) 0.0007(5) 0.0019(6) 0.0028(5)
C36 0.0173(8) 0.0162(7) 0.0156(7) 0.0005(6) 0.0039(6) -0.0002(6)
C49 0.0160(7) 0.0221(8) 0.0150(7) 0.0002(6) 0.0005(6) -0.0015(6)
C61 0.0206(8) 0.0159(7) 0.0276(9) -0.0031(6) 0.0002(7) -0.0019(6)
C48 0.0181(7) 0.0292(9) 0.0175(7) -0.0017(7) -0.0027(6) -0.0034(7)
C56 0.0196(8) 0.0169(7) 0.0254(8) -0.0029(6) 0.0017(6) -0.0041(6)
C44 0.0184(7) 0.0163(7) 0.0156(7) 0.0004(6) 0.0025(6) 0.0007(6)
C53 0.0163(7) 0.0154(7) 0.0178(7) 0.0006(6) 0.0009(6) -0.0021(6)
C31 0.0274(9) 0.0173(7) 0.0189(8) 0.0032(6) 0.0070(7) -0.0007(6)
C32 0.0261(9) 0.0216(8) 0.0269(9) 0.0092(7) 0.0121(7) 0.0048(7)
C33 0.0161(8) 0.0238(8) 0.0323(10) 0.0046(6) 0.0061(7) 0.0095(7)
C42 0.0133(7) 0.0276(8) 0.0225(8) 0.0005(6) -0.0026(6) 0.0064(7)
C60 0.0267(9) 0.0209(8) 0.0182(8) -0.0003(7) 0.0008(7) -0.0065(6)
C45 0.0235(9) 0.0347(10) 0.0189(8) -0.0005(8) -0.0043(7) 0.0051(7)
C58 0.0226(8) 0.0168(7) 0.0161(7) 0.0025(6) 0.0033(6) 0.0012(6)
C35 0.0137(7) 0.0174(7) 0.0250(8) 0.0002(6) -0.0005(6) 0.0044(6)
C47 0.0275(9) 0.0249(8) 0.0230(9) -0.0076(7) -0.0065(7) 0.0042(7)
C46 0.0312(10) 0.0279(9) 0.0230(9) -0.0045(8) -0.0061(7) 0.0092(7)

loop_
_atom_type_symbol
_atom_type_scat_dispersion_real
_atom_type_scat_dispersion_imag
_atom_type_scat_Cromer_Mann_a1
_atom_type_scat_Cromer_Mann_a2
_atom_type_scat_Cromer_Mann_a3
_atom_type_scat_Cromer_Mann_a4
_atom_type_scat_Cromer_Mann_b1
_atom_type_scat_Cromer_Mann_b2
_atom_type_scat_Cromer_Mann_b3
_atom_type_scat_Cromer_Mann_b4
_atom_type_scat_Cromer_Mann_c
_atom_type_scat_source
_atom_type_scat_dispersion_source
H 0.00000 0.00000 0.49300 0.32291 0.14019 0.04081 10.51090 26.12570 3.14236 57.79970 0.0030380000826 'International Tables Volume C Table 6.1.1.4 (pp. 500-502)' 'Henke, Gullikson and Davis, At. Data and Nucl. Data Tables, 1993, 54, 2'
C 0.00347 0.00161 2.31000 1.02000 1.58860 0.86500 20.84390 10.20750 0.56870 51.65120 0.215599998832 'International Tables Volume C Table 6.1.1.4 (pp. 500-502)' 'Henke, Gullikson and Davis, At. Data and Nucl. Data Tables, 1993, 54, 2'
F 0.01794 0.01033 3.53920 2.64120 1.51700 1.02430 10.28250 4.29440 0.26150 26.14760 0.277599990368 'International Tables Volume C Table 6.1.1.4 (pp. 500-502)' 'Henke, Gullikson and Davis, At. Data and Nucl. Data Tables, 1993, 54, 2'

loop_
_geom_angle_atom_site_label_1
_geom_angle_atom_site_label_2
_geom_angle_atom_site_label_3
_geom_angle
C30 C23 C16 109.86(13)
C22 C23 C16 112.76(12)
C22 C23 C30 111.12(13)
C15 C20 C21 111.72(12)
C7 C20 C21 114.42(13)
C7 C20 C15 113.27(12)
C4 C5 C6 121.29(16)
C7 C8 C13 122.75(14)
C9 C8 C13 118.13(15)
C9 C8 C7 119.11(15)
C21 C24 C25 121.51(14)
C12 C13 C8 121.00(15)
C10 C11 C12 119.53(17)
C9 C28 C3 111.87(14)
C29 C28 C3 112.23(16)
C29 C28 C9 110.84(17)
C26 C25 C24 120.21(15)
C15 C16 C23 120.53(14)
C17 C16 C23 118.97(14)
C17 C16 C15 120.49(15)
C24 C21 C20 122.26(13)
C22 C21 C20 119.97(13)
C22 C21 C24 117.77(14)
C3 C6 C5 117.94(15)
C7 C6 C5 123.54(14)
C7 C6 C3 118.47(15)
F10 C30 F11 106.79(14)
F12 C30 F11 106.99(14)
F12 C30 F10 105.80(12)
C23 C30 F11 112.93(13)
C23 C30 F10 111.91(14)
C23 C30 F12 111.97(14)
C21 C22 C23 120.27(14)
C27 C22 C23 119.36(13)
C27 C22 C21 120.36(14)
C16 C15 C20 119.68(13)
C14 C15 C20 122.78(14)
C14 C15 C16 117.46(14)
C6 C3 C28 119.74(15)
C2 C3 C28 119.70(16)
C2 C3 C6 120.50(17)
C11 C12 C13 120.20(17)
C8 C7 C20 114.99(13)
C6 C7 C20 114.97(13)
C6 C7 C8 110.62(13)
C28 C9 C8 119.72(15)
C10 C9 C8 120.64(17)
C10 C9 C28 119.61(16)
C1 C2 C3 120.99(17)
C19 C14 C15 121.55(16)
C19 C18 C17 118.87(16)
C9 C10 C11 120.46(17)
C27 C26 C25 119.16(15)
C18 C17 C16 121.09(16)
C4 C1 C2 119.16(16)
C26 C27 C22 120.99(15)
C1 C4 C5 120.12(18)
C18 C19 C14 120.53(17)
C28 C29 F9 113.42(15)
F7 C29 F9 106.77(19)
F7 C29 C28 112.70(19)
F8 C29 F9 105.37(19)
F8 C29 C28 111.35(18)
F8 C29 F7 106.71(16)
C40 C39 C38 118.08(13)
C44 C39 C38 123.95(14)
C44 C39 C40 117.87(14)
C51 C38 C39 115.07(13)
C34 C38 C39 111.08(12)
C34 C38 C51 115.45(13)
C41 C40 C39 120.38(15)
C37 C40 C39 119.91(14)
C37 C40 C41 119.69(15)
C53 C55 C49 113.02(13)
C60 C55 C49 110.83(14)
C60 C55 C53 110.17(14)
C50 C51 C38 113.76(13)
C54 C51 C38 115.38(13)
C54 C51 C50 111.78(13)
C58 C57 C56 119.18(16)
C42 C43 C44 120.14(16)
C58 C59 C54 121.55(15)
C49 C50 C51 118.67(14)
C47 C50 C51 123.27(15)
C47 C50 C49 117.96(15)
C42 C41 C40 120.92(16)
C59 C54 C51 122.76(14)
C53 C54 C51 119.39(14)
C53 C54 C59 117.84(15)
C36 C37 C40 112.19(13)
C61 C37 C40 112.10(14)
C61 C37 C36 110.20(14)
C36 C34 C38 119.07(14)
C35 C34 C38 122.57(15)
C35 C34 C36 118.36(15)
C34 C36 C37 119.74(14)
C31 C36 C37 119.74(15)
C31 C36 C34 120.52(15)
C50 C49 C55 119.91(14)
C48 C49 C55 119.44(15)
C48 C49 C50 120.65(16)
F4 C61 F6 106.78(15)
F5 C61 F6 106.18(14)
F5 C61 F4 106.56(15)
C37 C61 F6 111.51(15)
C37 C61 F4 113.72(14)
C37 C61 F5 111.64(15)
C45 C48 C49 120.87(16)
C53 C56 C57 120.66(16)
C43 C44 C39 121.48(16)
C54 C53 C55 119.42(14)
C56 C53 C55 119.89(14)
C56 C53 C54 120.69(15)
C32 C31 C36 120.40(17)
C33 C32 C31 119.35(17)
C35 C33 C32 120.75(17)
C41 C42 C43 119.12(15)
F3 C60 F1 106.80(15)
F2 C60 F1 106.82(15)
F2 C60 F3 107.23(13)
C55 C60 F1 112.53(13)
C55 C60 F3 110.96(15)
C55 C60 F2 112.19(15)
C46 C45 C48 119.27(16)
C59 C58 C57 120.07(15)
C33 C35 C34 120.60(17)
C46 C47 C50 120.77(17)
C47 C46 C45 120.47(17)

loop_
_geom_bond_atom_site_label_1
_geom_bond_atom_site_label_2
_geom_bond_distance
F11 C30 1.332(2)
F10 C30 1.3506(19)
F12 C30 1.347(2)
C23 C16 1.512(2)
C23 C30 1.516(2)
C23 C22 1.516(2)
F9 C29 1.355(3)
C20 C21 1.528(2)
C20 C15 1.532(2)
C20 C7 1.547(2)
C5 C6 1.396(2)
C5 C4 1.391(2)
C8 C13 1.399(2)
C8 C7 1.527(2)
C8 C9 1.396(2)
C24 C25 1.387(2)
C24 C21 1.401(2)
C13 C12 1.393(2)
C11 C12 1.385(3)
C11 C10 1.385(3)
C28 C3 1.516(3)
C28 C9 1.516(2)
C28 C29 1.522(3)
C25 C26 1.386(2)
C16 C15 1.401(2)
C16 C17 1.393(2)
C21 C22 1.400(2)
C6 C3 1.405(2)
C6 C7 1.532(2)
C22 C27 1.396(2)
C15 C14 1.400(2)
C3 C2 1.389(3)
C9 C10 1.397(2)
C2 C1 1.384(3)
C14 C19 1.383(2)
F7 C29 1.326(2)
C18 C17 1.383(3)
C18 C19 1.383(3)
C26 C27 1.384(2)
F8 C29 1.343(3)
C1 C4 1.392(3)
F6 C61 1.343(2)
F1 C60 1.353(2)
F4 C61 1.342(2)
F3 C60 1.337(2)
F2 C60 1.336(2)
C39 C38 1.525(2)
C39 C40 1.403(2)
C39 C44 1.394(2)
F5 C61 1.345(2)
C38 C51 1.541(2)
C38 C34 1.525(2)
C40 C41 1.389(2)
C40 C37 1.521(2)
C55 C49 1.512(2)
C55 C53 1.513(2)
C55 C60 1.521(2)
C51 C50 1.531(2)
C51 C54 1.524(2)
C57 C56 1.385(2)
C57 C58 1.391(2)
C43 C44 1.388(2)
C43 C42 1.385(3)
C59 C54 1.394(2)
C59 C58 1.389(2)
C50 C49 1.401(2)
C50 C47 1.401(2)
C41 C42 1.388(3)
C54 C53 1.399(2)
C37 C36 1.507(2)
C37 C61 1.520(2)
C34 C36 1.396(2)
C34 C35 1.400(2)
C36 C31 1.394(2)
C49 C48 1.390(2)
C48 C45 1.380(3)
C56 C53 1.395(2)
C31 C32 1.384(3)
C32 C33 1.383(3)
C33 C35 1.384(2)
C45 C46 1.386(3)
C47 C46 1.393(3)
